data_2005354
loop_
_publ_author_name
'Thompson, H. W.'
'Lalancette, R. A.'
'Cot\'e, M. L.'

_publ_section_title
;
 2-Carboxy- and 2,7-Dicarboxy-4,5-benzotropone: Hydrogen-Bonding
 Patterns of a \b-Keto Acid and a Related \b-Keto 1,5-Diacid
;
_journal_issue 9
_journal_name_full 'Acta Crystallographica Section C'
_journal_page_first 2372
_journal_page_last 2376
_journal_paper_doi 10.1107/S0108270196004933
_journal_volume 52
_journal_year 1996
_chemical_formula_analytical 'C12 H8 O3'
_chemical_formula_moiety 'C12 H8 O3'
_chemical_formula_structural 'C12 H8 O3'
_chemical_formula_sum 'C12 H8 O3'
_chemical_formula_weight 200.19
_chemical_melting_point 445
_chemical_name_common 2-Carboxy-4,5-benzotropone
_chemical_name_systematic 2-Carboxy-4,5-benzocycloheptatrienone
_space_group_IT_number 29
_symmetry_cell_setting orthorhombic
_symmetry_space_group_name_Hall 'P 2c -2ac'
_symmetry_space_group_name_H-M 'P c a 21'
_audit_creation_method SHELXL
_cell_angle_alpha 90.00
_cell_angle_beta 90.00
_cell_angle_gamma 90.00
_cell_formula_units_Z 4
_cell_length_a 20.154(5)
_cell_length_b 3.843(1)
_cell_length_c 11.787(3)
_cell_measurement_reflns_used 21
_cell_measurement_temperature 293(2)
_cell_measurement_theta_max 12.72
_cell_measurement_theta_min 5.78
_cell_volume 912.9(4)
_computing_cell_refinement XSCANS
_computing_data_collection 'XSCANS (Siemens, 1991)'
_computing_data_reduction XSCANS
_computing_molecular_graphics SHELXTL/PC
_computing_publication_material SHELXTL/PC
_computing_structure_refinement 'SHELXTL/PC (Sheldrick, 1990b)'
_computing_structure_solution 'SHELXS86 (Sheldrick, 1990a)'
_diffrn_ambient_temperature 293(2)
_diffrn_measurement_device 'Siemens P4'
_diffrn_measurement_method '2\q/\q scans'
_diffrn_radiation_monochromator graphite
_diffrn_radiation_source 'fine-focus sealed tube'
_diffrn_radiation_type MoK\a
_diffrn_radiation_wavelength 0.71073
_diffrn_reflns_av_R_equivalents 0.0380
_diffrn_reflns_av_sigmaI/netI 0.0513
_diffrn_reflns_limit_h_max 23
_diffrn_reflns_limit_h_min 0
_diffrn_reflns_limit_k_max 4
_diffrn_reflns_limit_k_min 0
_diffrn_reflns_limit_l_max 14
_diffrn_reflns_limit_l_min -14
_diffrn_reflns_number 1694
_diffrn_reflns_theta_max 25.00
_diffrn_reflns_theta_min 1.50
_diffrn_standards_decay_% 1.85
_diffrn_standards_interval_count 97
_diffrn_standards_number 3
_exptl_absorpt_coefficient_mu 0.105
_exptl_absorpt_correction_T_max 0.979
_exptl_absorpt_correction_T_min 0.967
_exptl_absorpt_correction_type 'Face-indexed numerical'
_exptl_crystal_colour 'Pale yellow'
_exptl_crystal_density_diffrn 1.456
_exptl_crystal_density_meas 1.44(1)
_exptl_crystal_density_method 'flotation in cyclohexane/CCl~4~'
_exptl_crystal_description Parallelepiped
_exptl_crystal_F_000 416
_exptl_crystal_size_max 0.74
_exptl_crystal_size_mid 0.28
_exptl_crystal_size_min 0.20
_refine_diff_density_max 0.233
_refine_diff_density_min -0.228
_refine_ls_abs_structure_details 'Flack (1983)'
_refine_ls_abs_structure_Flack 1(2)
_refine_ls_extinction_coef 0.053(9)
_refine_ls_extinction_method 'SHELXL93 (Sheldrick, 1993)'
_refine_ls_goodness_of_fit_all 0.985
_refine_ls_goodness_of_fit_obs 1.096
_refine_ls_hydrogen_treatment ' Carboxyl H3 refxyzU, all others riding, C-H 0.96\%A '
_refine_ls_matrix_type full
_refine_ls_number_parameters 141
_refine_ls_number_reflns 1607
_refine_ls_number_restraints 1
_refine_ls_restrained_S_all 0.985
_refine_ls_restrained_S_obs 1.096
_refine_ls_R_factor_all 0.0647
_refine_ls_R_factor_obs 0.0531
_refine_ls_shift/esd_max -0.036
_refine_ls_shift/esd_mean 0.005
_refine_ls_structure_factor_coef Fsqd
_refine_ls_weighting_details 'w = 1/[\s^2^(Fo^2^)+(0.0736P)^2^] where P=(Fo^2^+2Fc^2^)/3'
_refine_ls_weighting_scheme calc
_refine_ls_wR_factor_all 0.1229
_refine_ls_wR_factor_obs 0.1185
_reflns_number_observed 1237
_reflns_number_total 1607
_reflns_observed_criterion >4sigma(F)
_cod_data_source_file fg1171.cif
_cod_data_source_block I
_cod_depositor_comments
;
The following automatic conversions were performed:
'_symmetry_cell_setting' value 'Orthorhombic' changed to 'orthorhombic'
according to '/home/saulius/struct/CIF-dictionaries/cif_core.dic'
dictionary named 'cif_core.dic' version 2.4.1 from 2010-06-29.

Automatic conversion script
Id: cif_fix_enum 1527 2010-12-29 10:47:43Z saulius 

The following automatic conversions were performed:

'_symmetry_cell_setting' value 'Orthorhombic' changed to
'orthorhombic' according to
/home/saulius/struct/CIF-dictionaries/cif_core.dic dictionary named
'cif_core.dic' version 2.4.1 from 2010-06-29.

'_geom_bond_publ_flag'
value 'Y' changed to 'y' according to
/home/saulius/struct/CIF-dictionaries/cif_core.dic dictionary named
'cif_core.dic' version 2.4.1 from 2010-06-29 (16
times).

'_geom_angle_publ_flag' value 'Y' changed to 'y' according
to /home/saulius/struct/CIF-dictionaries/cif_core.dic dictionary
named 'cif_core.dic' version 2.4.1 from 2010-06-29 (10 times).

Automatic conversion script
Id: cif_fix_values 1715 2011-07-08 13:25:40Z adriana 

The following automatic conversions were performed:

'_refine_ls_weighting_scheme' value 'calc w =
1/[\s^2^(Fo^2^)+(0.0736P)^2^] where P=(Fo^2^+2Fc^2^)/3' was changed
to 'calc'. New tag '_refine_ls_weighting_details' was created. The
value of the new tag was set to 'w = 1/[\s^2^(Fo^2^)+(0.0736P)^2^]
where P=(Fo^2^+2Fc^2^)/3'.

Automatic conversion script
Id: cif_fix_values 3143 2015-03-26 13:38:13Z robertas 
;
_cod_original_sg_symbol_H-M 'P c a 2~1~'
_cod_database_code 2005354

loop_
_symmetry_equiv_pos_as_xyz
'x, y, z'
'-x+1/2, y, z+1/2'
'x+1/2, -y, z'
'-x, -y, z+1/2'

loop_
_atom_site_aniso_label
_atom_site_aniso_U_11
_atom_site_aniso_U_22
_atom_site_aniso_U_33
_atom_site_aniso_U_12
_atom_site_aniso_U_13
_atom_site_aniso_U_23
O1 0.0621(15) 0.090(2) 0.0580(15) -0.0089(13) -0.0155(13) -0.0210(14)
O2 0.0423(13) 0.114(2) 0.069(2) 0.0162(14) 0.0003(11) -0.025(2)
O3 0.0408(13) 0.097(2) 0.065(2) -0.0064(13) -0.0098(13) -0.008(2)
C1 0.048(2) 0.046(2) 0.036(2) -0.0032(14) -0.0048(14) -0.0034(14)
C2 0.0383(15) 0.0401(13) 0.039(2) -0.0009(13) -0.0024(13) 0.0001(13)
C3 0.0357(14) 0.045(2) 0.0378(15) 0.0041(12) 0.0042(14) -0.0029(13)
C4 0.0320(14) 0.045(2) 0.040(2) -0.0021(12) -0.0013(13) 0.0045(14)
C5 0.0387(15) 0.0468(15) 0.043(2) 0.0011(13) 0.0080(13) 0.0073(14)
C6 0.048(2) 0.062(2) 0.044(2) 0.006(2) 0.0090(15) -0.003(2)
C7 0.067(2) 0.062(2) 0.0362(14) 0.003(2) 0.005(2) -0.010(2)
C8 0.035(2) 0.071(2) 0.057(2) 0.008(2) 0.0088(15) 0.012(2)
C9 0.037(2) 0.071(2) 0.072(2) -0.005(2) -0.006(2) 0.009(2)
C10 0.045(2) 0.064(2) 0.059(2) -0.004(2) -0.015(2) 0.001(2)
C11 0.041(2) 0.055(2) 0.044(2) -0.0012(15) -0.001(2) 0.001(2)
C12 0.038(2) 0.060(2) 0.050(2) -0.0003(14) -0.0025(15) -0.001(2)

loop_
_atom_site_label
_atom_site_occupancy
_atom_site_fract_x
_atom_site_fract_y
_atom_site_fract_z
_atom_site_U_iso_or_equiv
_atom_site_thermal_displace_type
_atom_site_calc_flag
_atom_site_refinement_flags
_atom_site_type_symbol
O1 1 0.71531(12) 0.4030(7) 0.4793(2) 0.0699(8) Uani d . O
O2 1 0.66639(11) 0.9470(9) 0.7588(3) 0.0750(9) Uani d . O
O3 1 0.63227(12) 0.6798(8) 0.6064(2) 0.0677(8) Uani d . O
H3 1 0.654(2) 0.57(1) 0.546(4) 0.097(16) Uiso d . H
C1 1 0.7631(2) 0.5122(8) 0.5375(2) 0.0433(7) Uani d . C
C2 1 0.75070(15) 0.6936(7) 0.6441(2) 0.0393(7) Uani d . C
C3 1 0.79608(14) 0.7990(8) 0.7205(2) 0.0396(7) Uani d . C
C4 1 0.86762(13) 0.7828(7) 0.7272(3) 0.0391(7) Uani d . C
C5 1 0.91048(14) 0.6481(8) 0.6429(2) 0.0428(7) Uani d . C
C6 1 0.8891(2) 0.5012(9) 0.5380(3) 0.0512(8) Uani d . C
C7 1 0.8288(2) 0.4398(9) 0.4935(3) 0.0553(9) Uani d . C
C8 1 0.97930(15) 0.6619(9) 0.6628(3) 0.0546(9) Uani d . C
C9 1 1.0051(2) 0.7960(10) 0.7607(3) 0.0601(9) Uani d . C
C10 1 0.9636(2) 0.9234(9) 0.8429(3) 0.0560(9) Uani d . C
C11 1 0.89569(15) 0.9184(8) 0.8267(3) 0.0469(8) Uani d . C
C12 1 0.6796(2) 0.7828(9) 0.6752(3) 0.0492(8) Uani d . C
H3A 1 0.77654 0.9151 0.7843 0.060 Uiso d R H
H6 1 0.9248 0.4298 0.4893 0.060 Uiso d R H
H7 1 0.8291 0.3339 0.4197 0.060 Uiso d R H
H8 1 1.00847 0.5766 0.6048 0.060 Uiso d R H
H9 1 1.0522 0.8068 0.7718 0.060 Uiso d R H
H10 1 0.9814 1.0085 0.9131 0.060 Uiso d R H
H11 1 0.86728 1.0157 0.8838 0.060 Uiso d R H

loop_
_atom_type_symbol
_atom_type_description
_atom_type_scat_dispersion_real
_atom_type_scat_dispersion_imag
_atom_type_scat_source
C C 0.0033 0.0016 'International Tables Vol C Tables 4.2.6.8 and 6.1.1.4'
H H 0.0000 0.0000 'International Tables Vol C Tables 4.2.6.8 and 6.1.1.4'
O O 0.0106 0.0060 'International Tables Vol C Tables 4.2.6.8 and 6.1.1.4'

loop_
_geom_angle_atom_site_label_1
_geom_angle_atom_site_label_2
_geom_angle_atom_site_label_3
_geom_angle
_geom_angle_publ_flag
C1 O1 H3 101(2) y
C12 O3 H3 106(3) y
O1 C1 C7 116.2(3) y
O1 C1 C2 120.0(3) y
C7 C1 C2 123.8(3) y
C3 C2 C1 127.2(3) ?
C3 C2 C12 114.3(3) y
C1 C2 C12 118.5(3) y
C2 C3 C4 134.6(3) ?
C2 C3 H3A 112.7(2) ?
C4 C3 H3A 112.7(2) ?
C11 C4 C5 118.5(3) ?
C11 C4 C3 115.6(3) ?
C5 C4 C3 125.9(3) ?
C8 C5 C4 118.1(3) ?
C8 C5 C6 117.2(3) ?
C4 C5 C6 124.7(3) ?
C7 C6 C5 132.9(3) ?
C7 C6 H6 113.2(2) ?
C5 C6 H6 113.8(2) ?
C6 C7 C1 130.7(3) ?
C6 C7 H7 115.0(2) ?
C1 C7 H7 114.3(2) ?
C9 C8 C5 122.0(3) ?
C9 C8 H8 119.8(2) ?
C5 C8 H8 118.2(2) ?
C8 C9 C10 120.0(3) ?
C8 C9 H9 120.5(2) ?
C10 C9 H9 119.4(2) ?
C9 C10 C11 120.1(3) ?
C9 C10 H10 120.3(2) ?
C11 C10 H10 119.6(2) ?
C10 C11 C4 121.3(3) ?
C10 C11 H11 119.3(2) ?
C4 C11 H11 119.4(2) ?
O2 C12 O3 120.3(3) y
O2 C12 C2 121.8(3) y
O3 C12 C2 117.9(3) y

loop_
_geom_bond_atom_site_label_1
_geom_bond_atom_site_label_2
_geom_bond_distance
_geom_bond_publ_flag
O1 C1 1.254(3) y
O2 C12 1.200(4) y
O3 C12 1.313(4) y
C1 C2 1.458(4) y
C1 C7 1.450(4) y
C2 C3 1.346(4) y
C2 C12 1.518(4) y
C3 C4 1.445(4) y
C4 C5 1.415(4) y
C4 C11 1.402(5) y
C5 C6 1.426(4) y
C5 C8 1.408(4) y
C6 C7 1.344(4) y
C8 C9 1.366(5) y
C9 C10 1.370(5) y
C10 C11 1.383(4) y

loop_
_geom_torsion_atom_site_label_1
_geom_torsion_atom_site_label_2
_geom_torsion_atom_site_label_3
_geom_torsion_atom_site_label_4
_geom_torsion
O1 C1 C2 C3 173.7(3)
C7 C1 C2 C3 -4.9(4)
O1 C1 C2 C12 -7.0(4)
C7 C1 C2 C12 174.4(3)
C1 C2 C3 C4 1.0(5)
C12 C2 C3 C4 -178.2(3)
C2 C3 C4 C11 -178.0(3)
C2 C3 C4 C5 2.8(6)
C11 C4 C5 C8 -0.9(4)
C3 C4 C5 C8 178.4(3)
C11 C4 C5 C6 179.7(3)
C3 C4 C5 C6 -1.0(5)
C8 C5 C6 C7 177.9(4)
C4 C5 C6 C7 -2.7(6)
C5 C6 C7 C1 1.7(7)
O1 C1 C7 C6 -175.4(3)
C2 C1 C7 C6 3.2(6)
C4 C5 C8 C9 0.9(5)
C6 C5 C8 C9 -179.7(3)
C5 C8 C9 C10 -0.2(5)
C8 C9 C10 C11 -0.3(5)
C9 C10 C11 C4 0.3(5)
C5 C4 C11 C10 0.3(5)
C3 C4 C11 C10 -179.0(3)
C3 C2 C12 O2 3.1(5)
C1 C2 C12 O2 -176.2(3)
C3 C2 C12 O3 -178.1(3)
C1 C2 C12 O3 2.6(4)

loop_
_cod_related_entry_id
_cod_related_entry_database
_cod_related_entry_code
1 ChemSpider 516024
